data_7046425
loop_
_publ_author_name
'Niu, Zhi-Gang'
'Chen, Jun'
'Tan, Peng'
'Sun, Wei'
'Zheng, You-Xuan'
'Li, Gao-Nan'
'Zuo, Jing-Lin'

_publ_section_title
;
 Efficient yellow electroluminescence of four iridium(iii) complexes with
 benzo[d]thiazole derivatives as main ligands.
;
_journal_issue 24
_journal_name_full 'Dalton transactions (Cambridge, England : 2003)'
_journal_page_first 8032
_journal_page_last 8040
_journal_paper_doi 10.1039/c8dt01479e
_journal_volume 47
_journal_year 2018
_chemical_formula_moiety 'C52 H34 F6 Ir N3 O2 P2 S2'
_chemical_formula_sum 'C52 H34 F6 Ir N3 O2 P2 S2'
_chemical_formula_weight 1165.08
_chemical_properties_physical Oxygen-sensitive
_space_group_crystal_system triclinic
_space_group_IT_number 2
_space_group_name_Hall '-P 1'
_space_group_name_H-M_alt 'P -1'
_symmetry_space_group_name_Hall '-P 1'
_symmetry_space_group_name_H-M 'P -1'
_atom_sites_solution_hydrogens geom
_audit_creation_date 2018-05-06
_audit_creation_method
;
Olex2 1.2
(compiled 2018.04.26 svn.r3504 for OlexSys, GUI svn.r5492)
;
_audit_update_record
;
2018-05-11 deposited with the CCDC.
2018-05-21 downloaded from the CCDC.
;
_cell_angle_alpha 109.056(2)
_cell_angle_beta 109.8998(18)
_cell_angle_gamma 92.8019(18)
_cell_formula_units_Z 4
_cell_length_a 14.2112(3)
_cell_length_b 20.0703(5)
_cell_length_c 20.8334(4)
_cell_measurement_reflns_used 14960
_cell_measurement_temperature 293(2)
_cell_measurement_theta_max 27.5840
_cell_measurement_theta_min 2.1050
_cell_volume 5194.9(2)
_computing_cell_refinement 'CrysAlisPro 1.171.39.46 (Rigaku OD, 2018)'
_computing_data_collection 'CrysAlisPro 1.171.39.46 (Rigaku OD, 2018)'
_computing_data_reduction 'CrysAlisPro 1.171.39.46 (Rigaku OD, 2018)'
_computing_molecular_graphics 'Olex2 (Dolomanov et al., 2009)'
_computing_publication_material 'Olex2 (Dolomanov et al., 2009)'
_computing_structure_refinement 'ShelXL (Sheldrick, 2015)'
_diffrn_ambient_temperature 293(2)
_diffrn_detector 'CCD plate'
_diffrn_detector_area_resol_mean 10.5095
_diffrn_detector_type Atlas
_diffrn_measured_fraction_theta_full 1.000
_diffrn_measured_fraction_theta_max 1.000
_diffrn_measurement_details
;
List of Runs (angles in degrees, time in seconds):

  # Type    Start    End  Width  t~exp~   \w     \q     \k     \f   Frames
#--------------------------------------------------------------------------
  1  \w    -22.00  82.00   1.00    6.00    --   11.53  77.00 -30.00  104
  2  \w    -68.00  23.00   1.00    6.00    --   11.53 -19.00-180.00   91
  3  \w     38.00  63.00   1.00    6.00    --   11.53  38.00 -60.00   25
  4  \w    -14.00  87.00   1.00    6.00    --   11.53  38.00 150.00  101
  5  \w    -14.00  36.00   1.00    6.00    --   11.53  57.00-120.00   50
  6  \w    -90.00 -57.00   1.00    6.00    --  -13.17-178.00 -60.00   33
  7  \w    -41.00 -16.00   1.00    6.00    --  -13.17 -57.00  30.00   25
;
_diffrn_measurement_device 'four-circle diffractometer'
_diffrn_measurement_device_type 'Xcalibur, Atlas, Gemini ultra'
_diffrn_measurement_method '\w scans'
_diffrn_orient_matrix_type 'CrysAlisPro convention (1999,Acta A55,543-557)'
_diffrn_orient_matrix_UB_11 -0.0120933000
_diffrn_orient_matrix_UB_12 0.0329544000
_diffrn_orient_matrix_UB_13 -0.0031529000
_diffrn_orient_matrix_UB_21 0.0292889000
_diffrn_orient_matrix_UB_22 0.0181553000
_diffrn_orient_matrix_UB_23 0.0379030000
_diffrn_orient_matrix_UB_31 0.0436790000
_diffrn_orient_matrix_UB_32 0.0054046000
_diffrn_orient_matrix_UB_33 -0.0081505000
_diffrn_radiation_monochromator graphite
_diffrn_radiation_probe x-ray
_diffrn_radiation_type MoK\a
_diffrn_radiation_wavelength 0.71073
_diffrn_reflns_av_R_equivalents 0.0429
_diffrn_reflns_av_unetI/netI 0.0552
_diffrn_reflns_Laue_measured_fraction_full 1.000
_diffrn_reflns_Laue_measured_fraction_max 1.000
_diffrn_reflns_limit_h_max 15
_diffrn_reflns_limit_h_min -17
_diffrn_reflns_limit_k_max 24
_diffrn_reflns_limit_k_min -25
_diffrn_reflns_limit_l_max 26
_diffrn_reflns_limit_l_min -25
_diffrn_reflns_number 54888
_diffrn_reflns_point_group_measured_fraction_full 1.000
_diffrn_reflns_point_group_measured_fraction_max 1.000
_diffrn_reflns_theta_full 25.242
_diffrn_reflns_theta_max 26.372
_diffrn_reflns_theta_min 1.953
_diffrn_source 'fine-focus sealed X-ray tube'
_diffrn_source_type 'Enhance (Mo) X-ray Source'
_exptl_absorpt_coefficient_mu 2.775
_exptl_absorpt_correction_T_max 1.00000
_exptl_absorpt_correction_T_min 0.75541
_exptl_absorpt_correction_type multi-scan
_exptl_absorpt_process_details
;
CrysAlisPro 1.171.39.46 (Rigaku Oxford Diffraction, 2018)
Empirical absorption correction using spherical harmonics,
 implemented in SCALE3 ABSPACK scaling algorithm.
;
_exptl_crystal_colour red
_exptl_crystal_density_diffrn 1.490
_exptl_crystal_description block
_exptl_crystal_F_000 2304
_exptl_crystal_size_max 0.12
_exptl_crystal_size_mid 0.11
_exptl_crystal_size_min 0.1
_refine_diff_density_max 0.966
_refine_diff_density_min -0.420
_refine_diff_density_rms 0.076
_refine_ls_extinction_method none
_refine_ls_goodness_of_fit_ref 1.003
_refine_ls_hydrogen_treatment constr
_refine_ls_matrix_type full
_refine_ls_number_parameters 1337
_refine_ls_number_reflns 21229
_refine_ls_number_restraints 127
_refine_ls_restrained_S_all 1.005
_refine_ls_R_factor_all 0.0582
_refine_ls_R_factor_gt 0.0358
_refine_ls_shift/su_max 0.002
_refine_ls_shift/su_mean 0.000
_refine_ls_structure_factor_coef Fsqd
_refine_ls_weighting_details 'w=1/[\s^2^(Fo^2^)+(0.0277P)^2^] where P=(Fo^2^+2Fc^2^)/3'
_refine_ls_weighting_scheme calc
_refine_ls_wR_factor_gt 0.0657
_refine_ls_wR_factor_ref 0.0732
_reflns_Friedel_coverage 0.000
_reflns_number_gt 15639
_reflns_number_total 21229
_reflns_threshold_expression 'I > 2\s(I)'
_cod_data_source_file c8dt01479e2.cif
_cod_data_source_block (cf3bt)2Ir(tpip)_sq
_cod_depositor_comments 'Adding full bibliography for 7046423--7046425.cif.'
_cod_database_code 7046425
_shelx_shelxl_version_number 2018/3
_chemical_oxdiff_formula 'C104 H68 F12 Ir2 N6 O4 P4 S4'
_shelx_space_group_comment
;
The symmetry employed for this shelxl refinement is uniquely defined
by the following loop, which should always be used as a source of
symmetry information in preference to the above space-group names.
They are only intended as comments.
;
_shelx_estimated_absorpt_t_max 0.769
_shelx_estimated_absorpt_t_min 0.732
_reflns_odcompleteness_completeness 99.95
_reflns_odcompleteness_iscentric 1
_reflns_odcompleteness_theta 26.32
_olex2_refinement_description
;
1. Fixed Uiso
 At 1.2 times of:
  All C(H) groups
2. Shared sites
{C1, C1}
{C1, C1}
{C1, C1}
{C1, C1}
3. Restrained distances
 C86-C81
 1.43 with sigma of 0.01
4. Uiso/Uaniso restraints and constraints
Uanis(C1_4) = Uanis(C1_3)
Uanis(C1_2) = Uanis(C1_1)
Uanis(C1_5) = Uanis(C1_6)
Uanis(C1_7) = Uanis(C1_8)
5. Same fragment restrains
{C1_3, F1_3, F2_3, F3_3}
{C1_4, F1_4, F2_4, F3_4}
{C1_5, F1_5, F2_5, F3_5}
{C1_7, F1_7, F2_7, F3_7}
{C1_8, F1_8, F2_8, F3_8}
as
{C1_1, F2_1, F1_1, F3_1} sigma for 1-2: 0.02 1-3: 0.04
6. Others
 Sof(C1)=Sof(F2)=Sof(F3)=Sof(F1)=1-FVAR(1)
 Sof(C1)=Sof(F2)=Sof(F1)=Sof(F3)=FVAR(1)
 Sof(C1)=Sof(F1)=Sof(F2)=Sof(F3)=1-FVAR(2)
 Sof(C1)=Sof(F1)=Sof(F2)=Sof(F3)=FVAR(2)
 Sof(C1)=Sof(F4)=Sof(F5)=Sof(F6)=1-FVAR(3)
 Sof(C1)=Sof(F1)=Sof(F2)=Sof(F3)=FVAR(3)
 Sof(C1)=Sof(F1)=Sof(F2)=Sof(F3)=1-FVAR(4)
 Sof(C1)=Sof(F1)=Sof(F2)=Sof(F3)=FVAR(4)
7.a Aromatic/amide H refined with riding coordinates:
 C57(H57), C56(H56), C11(H11), C26(H26), C78(H78), C71(H71), C24(H24), C2(H2),
 C16(H16), C63(H63), C62(H62), C5(H5), C61(H61), C54(H54), C10(H10), C19(H19),
 C23(H23), C25(H25), C92(H92), C36(H36), C18(H18), C100(H100), C4(H4), C12(H12),
  C9(H9), C101(H101), C82(H82), C40(H40), C46(H46), C64(H64), C75(H75),
 C94(H94), C88(H88), C104(H104), C70(H70), C91(H91), C90(H90), C77(H77),
 C76(H76), C68(H68), C95(H95), C42(H42), C102(H102), C89(H89), C98(H98),
 C39(H39), C84(H84), C45(H45), C38(H38), C96(H96), C37(H37), C30(H30),
 C103(H103), C86(H86), C52(H52), C34(H34), C48(H48), C43(H43), C83(H83),
 C97(H97), C44(H44), C50(H50), C51(H51), C85(H85), C33(H33), C32(H32), C49(H49),
  C31(H31)
;
_platon_squeeze_void_probe_radius 1.20
_olex2_date_sample_data_collection 2016-05-05
_olex2_submission_special_instructions 'No special instructions were received'
_oxdiff_exptl_absorpt_empirical_details
;
Empirical correction (ABSPACK) includes:
- Absorption correction using spherical harmonics
- Frame scaling
;
_oxdiff_exptl_absorpt_empirical_full_max 1.360
_oxdiff_exptl_absorpt_empirical_full_min 0.838

loop_
_space_group_symop_operation_xyz
'x, y, z'
'-x, -y, -z'

loop_
_atom_site_label
_atom_site_type_symbol
_atom_site_fract_x
_atom_site_fract_y
_atom_site_fract_z
_atom_site_U_iso_or_equiv
_atom_site_adp_type
_atom_site_occupancy
_atom_site_site_symmetry_order
_atom_site_calc_flag
_atom_site_refinement_flags_posn
_atom_site_refinement_flags_occupancy
_atom_site_disorder_assembly
_atom_site_disorder_group
Ir2 Ir 0.51528(2) 0.16623(2) 0.36352(2) 0.04142(5) Uani 1 1 d . . . .
Ir1 Ir -0.01613(2) 0.41170(2) 0.26765(2) 0.04411(5) Uani 1 1 d . . . .
P3 P 0.48358(7) 0.03946(6) 0.20387(5) 0.0469(2) Uani 1 1 d . . . .
P4 P 0.45719(7) -0.01242(5) 0.30931(5) 0.0483(2) Uani 1 1 d . . . .
S3 S 0.28968(8) 0.28525(6) 0.25874(6) 0.0621(3) Uani 1 1 d . . . .
P1 P -0.07485(8) 0.48710(6) 0.14226(6) 0.0555(3) Uani 1 1 d . . . .
P2 P -0.05133(8) 0.34329(6) 0.08961(5) 0.0566(3) Uani 1 1 d . . . .
S2 S -0.22447(8) 0.22976(6) 0.25775(6) 0.0674(3) Uani 1 1 d . . . .
S1 S 0.23501(8) 0.60343(6) 0.39956(6) 0.0702(3) Uani 1 1 d . . . .
S4 S 0.77362(9) 0.13836(8) 0.54336(6) 0.0868(4) Uani 1 1 d . . . .
O3 O 0.52455(16) 0.11729(13) 0.25410(12) 0.0453(6) Uani 1 1 d . . . .
O4 O 0.44644(16) 0.06054(12) 0.35490(12) 0.0458(6) Uani 1 1 d . . . .
O1 O -0.09282(18) 0.47725(13) 0.20628(13) 0.0527(6) Uani 1 1 d . . . .
N2 N -0.1425(2) 0.33961(16) 0.24482(15) 0.0474(8) Uani 1 1 d . . . .
C27 C 0.0490(3) 0.35312(19) 0.32471(18) 0.0464(9) Uani 1 1 d . . . .
N5 N 0.6505(2) 0.14608(16) 0.42357(15) 0.0468(8) Uani 1 1 d . . . .
N6 N 0.4852(2) -0.01835(17) 0.24070(16) 0.0571(8) Uani 1 1 d . . . .
C65 C 0.5718(3) 0.2615(2) 0.36886(18) 0.0470(9) Uani 1 1 d . . . .
C8 C 0.0463(3) 0.5431(2) 0.39362(19) 0.0512(10) Uani 1 1 d . . . .
C21 C -0.1202(3) 0.2897(2) 0.2744(2) 0.0521(10) Uani 1 1 d . . . .
C73 C 0.6643(3) 0.1600(2) 0.4928(2) 0.0552(11) Uani 1 1 d . . . .
N3 N -0.0495(3) 0.42128(17) 0.08755(17) 0.0657(10) Uani 1 1 d . . . .
C57 C 0.2392(3) 0.1024(2) 0.2802(2) 0.0542(10) Uani 1 1 d . . . .
H57 H 0.280208 0.075612 0.303008 0.065 Uiso 1 1 calc R . . .
C60 C 0.5019(3) 0.2970(2) 0.3336(2) 0.0517(10) Uani 1 1 d . . . .
C56 C 0.1360(3) 0.0787(2) 0.2437(2) 0.0569(11) Uani 1 1 d . . . .
H56 H 0.106929 0.034969 0.241165 0.068 Uiso 1 1 calc R . . .
C22 C -0.0159(3) 0.2942(2) 0.31897(19) 0.0503(10) Uani 1 1 d . . . .
C11 C -0.1086(3) 0.5341(2) 0.4413(2) 0.0748(14) Uani 1 1 d . . . .
H11 H -0.161318 0.530593 0.457490 0.090 Uiso 1 1 calc R . . .
C26 C 0.1501(3) 0.3630(2) 0.3715(2) 0.0564(10) Uani 1 1 d . . . .
H26 H 0.196140 0.401679 0.378323 0.068 Uiso 1 1 calc R . . .
C6 C 0.1982(3) 0.4893(2) 0.2850(2) 0.0499(9) Uani 1 1 d . . . .
C78 C 0.4383(3) 0.2410(2) 0.4843(2) 0.0680(12) Uani 1 1 d . . . .
H78 H 0.385689 0.251895 0.450276 0.082 Uiso 1 1 calc R . . .
C87 C 0.3566(3) 0.0361(2) 0.14210(19) 0.0499(10) Uani 1 1 d . . . .
C71 C 0.7414(3) 0.0989(2) 0.3399(2) 0.0589(11) Uani 1 1 d . . . .
H71 H 0.692482 0.105013 0.300234 0.071 Uiso 1 1 calc R . . .
C24 C 0.1179(4) 0.2592(2) 0.3996(2) 0.0670(12) Uani 1 1 d . . . .
H24 H 0.141715 0.228439 0.424090 0.080 Uiso 1 1 calc R . . .
C2 C 0.3584(3) 0.5649(2) 0.3180(2) 0.0655(12) Uani 1 1 d . . . .
H2 H 0.406369 0.606396 0.348173 0.079 Uiso 1 1 calc R . . .
C1AA C 0.2712(3) 0.5513(2) 0.3305(2) 0.0555(10) Uani 1 1 d . . . .
C55 C 0.0746(3) 0.1193(2) 0.2105(2) 0.0544(10) Uani 1 1 d . . . .
C59 C 0.3983(3) 0.2591(2) 0.30353(19) 0.0490(9) Uani 1 1 d . . . .
C20 C -0.2457(3) 0.3322(2) 0.2069(2) 0.0506(10) Uani 1 1 d . . . .
C16 C -0.4082(3) 0.2576(2) 0.1720(2) 0.0676(12) Uani 1 1 d . . . .
H16 H -0.446453 0.219299 0.173064 0.081 Uiso 1 1 calc R . . .
C53 C 0.2180(3) 0.2083(2) 0.24993(19) 0.0470(9) Uani 1 1 d . . . .
C63 C 0.7015(3) 0.3616(2) 0.3981(2) 0.0678(12) Uani 1 1 d . . . .
H63 H 0.769378 0.384040 0.420779 0.081 Uiso 1 1 calc R . . .
C62 C 0.6310(3) 0.3941(2) 0.3620(2) 0.0730(13) Uani 1 1 d . . . .
H62 H 0.651315 0.437799 0.359828 0.088 Uiso 1 1 calc R . . .
C5 C 0.2138(3) 0.4399(2) 0.2269(2) 0.0554(10) Uani 1 1 d . . . .
H5 H 0.166307 0.398241 0.196569 0.066 Uiso 1 1 calc R . . .
C74 C 0.5899(3) 0.1935(2) 0.5182(2) 0.0573(11) Uani 1 1 d . . . .
C61 C 0.5298(3) 0.3622(2) 0.3289(2) 0.0659(12) Uani 1 1 d . . . .
H61 H 0.481296 0.383713 0.303924 0.079 Uiso 1 1 calc R . . .
C58 C 0.2803(2) 0.1670(2) 0.28198(18) 0.0449(9) Uani 1 1 d . . . .
C72 C 0.7314(3) 0.1184(2) 0.4078(2) 0.0502(10) Uani 1 1 d . . . .
C54 C 0.1135(3) 0.1848(2) 0.21404(19) 0.0518(10) Uani 1 1 d . . . .
H54 H 0.071545 0.212421 0.193224 0.062 Uiso 1 1 calc R . . .
C10 C -0.0328(3) 0.5943(3) 0.4783(2) 0.0782(14) Uani 1 1 d . . . .
H10 H -0.034737 0.630990 0.518770 0.094 Uiso 1 1 calc R . . .
C47 C 0.0163(3) 0.2997(3) 0.0331(2) 0.0660(12) Uani 1 1 d . . . .
C19 C -0.2931(3) 0.3744(2) 0.1703(2) 0.0589(11) Uani 1 1 d . . . .
H19 H -0.255676 0.413780 0.170414 0.071 Uiso 1 1 calc R . . .
C99 C 0.3373(3) -0.0721(2) 0.2781(2) 0.0521(10) Uani 1 1 d . . . .
C23 C 0.0181(3) 0.2473(2) 0.3555(2) 0.0594(11) Uani 1 1 d . . . .
H23 H -0.026869 0.208491 0.349587 0.071 Uiso 1 1 calc R . . .
C25 C 0.1840(3) 0.3171(2) 0.4081(2) 0.0651(11) Uani 1 1 d . . . .
H25 H 0.252054 0.325361 0.438813 0.078 Uiso 1 1 calc R . . .
C93 C 0.5526(3) -0.0458(2) 0.3673(2) 0.0579(10) Uani 1 1 d . . . .
C35 C 0.0277(3) 0.5608(2) 0.1738(2) 0.0608(11) Uani 1 1 d . . . .
C92 C 0.3278(3) 0.0980(2) 0.1341(2) 0.0620(11) Uani 1 1 d . . . .
H92 H 0.374925 0.140564 0.158205 0.074 Uiso 1 1 calc R . . .
C3 C 0.3726(3) 0.5159(2) 0.2605(2) 0.0630(11) Uani 1 1 d . . . .
C17 C -0.4542(3) 0.2992(2) 0.1341(2) 0.0644(12) Uani 1 1 d . . . .
C36 C 0.0384(4) 0.6215(3) 0.2322(3) 0.0865(15) Uani 1 1 d . . . .
H36 H -0.008416 0.625118 0.254771 0.104 Uiso 1 1 calc R . . .
C67 C 0.8049(3) 0.1096(2) 0.4668(2) 0.0657(12) Uani 1 1 d . . . .
C18 C -0.3969(3) 0.3574(2) 0.1334(2) 0.0665(12) Uani 1 1 d . . . .
H18 H -0.429460 0.385152 0.107519 0.080 Uiso 1 1 calc R . . .
C100 C 0.2718(3) -0.0573(2) 0.3145(2) 0.0607(11) Uani 1 1 d . . . .
H100 H 0.291758 -0.018428 0.358500 0.073 Uiso 1 1 calc R . . .
C15 C -0.3025(3) 0.2739(2) 0.2089(2) 0.0556(10) Uani 1 1 d . . . .
C4 C 0.3009(3) 0.4537(2) 0.2150(2) 0.0610(11) Uani 1 1 d . . . .
H4 H 0.312107 0.421113 0.175958 0.073 Uiso 1 1 calc R . . .
C12 C -0.1080(3) 0.4797(2) 0.3815(2) 0.0628(11) Uani 1 1 d . . . .
H12 H -0.161052 0.440567 0.357290 0.075 Uiso 1 1 calc R . . .
C9 C 0.0450(3) 0.5990(2) 0.4545(2) 0.0660(12) Uani 1 1 d . . . .
H9 H 0.096584 0.639115 0.478640 0.079 Uiso 1 1 calc R . . .
C41 C -0.1799(3) 0.2933(2) 0.0425(2) 0.0632(12) Uani 1 1 d . . . .
C81 C 0.5587(3) 0.0125(2) 0.1486(2) 0.0570(11) Uani 1 1 d D . . .
C101 C 0.1769(3) -0.0992(3) 0.2868(3) 0.0789(14) Uani 1 1 d . . . .
H101 H 0.133431 -0.088585 0.312020 0.095 Uiso 1 1 calc R . . .
C82 C 0.6037(4) -0.0458(3) 0.1461(3) 0.0973(17) Uani 1 1 d . . . .
H82 H 0.594186 -0.073310 0.172512 0.117 Uiso 1 1 calc R . . .
C40 C 0.0983(4) 0.5573(3) 0.1418(3) 0.0819(14) Uani 1 1 d . . . .
H40 H 0.091883 0.516452 0.101985 0.098 Uiso 1 1 calc R . . .
C46 C -0.2111(4) 0.2371(3) 0.0588(3) 0.0889(16) Uani 1 1 d . . . .
H46 H -0.165608 0.224040 0.094867 0.107 Uiso 1 1 calc R . . .
C29 C -0.1864(4) 0.5146(3) 0.0931(2) 0.0733(13) Uani 1 1 d . . . .
N4 N 0.38385(19) 0.19760(16) 0.31255(15) 0.0439(7) Uani 1 1 d . . . .
O2 O -0.00584(19) 0.33612(13) 0.16374(13) 0.0578(7) Uani 1 1 d . . . .
C7 C 0.1246(3) 0.5412(2) 0.36407(19) 0.0508(10) Uani 1 1 d . . . .
C13 C -0.0291(3) 0.4816(2) 0.35574(18) 0.0479(9) Uani 1 1 d . . . .
C64 C 0.6747(3) 0.2963(2) 0.40170(19) 0.0547(10) Uani 1 1 d . . . .
H64 H 0.724563 0.275069 0.425868 0.066 Uiso 1 1 calc R . . .
C75 C 0.5946(4) 0.2124(3) 0.5904(2) 0.0750(14) Uani 1 1 d . . . .
H75 H 0.647097 0.202464 0.625305 0.090 Uiso 1 1 calc R . . .
C94 C 0.5431(3) -0.0506(2) 0.4290(2) 0.0746(13) Uani 1 1 d . . . .
H94 H 0.486610 -0.037082 0.439282 0.090 Uiso 1 1 calc R . . .
C88 C 0.2863(3) -0.0268(3) 0.1051(2) 0.0739(13) Uani 1 1 d . . . .
H88 H 0.305180 -0.069424 0.109254 0.089 Uiso 1 1 calc R . . .
C104 C 0.3073(4) -0.1315(2) 0.2140(2) 0.0796(14) Uani 1 1 d . . . .
H104 H 0.351487 -0.143677 0.189539 0.095 Uiso 1 1 calc R . . .
C70 C 0.8251(3) 0.0706(3) 0.3332(3) 0.0750(14) Uani 1 1 d . . . .
H70 H 0.832886 0.057133 0.288458 0.090 Uiso 1 1 calc R . . .
C91 C 0.2287(4) 0.0979(3) 0.0903(2) 0.0810(15) Uani 1 1 d . . . .
H91 H 0.209437 0.139877 0.084691 0.097 Uiso 1 1 calc R . . .
C90 C 0.1611(4) 0.0359(4) 0.0561(3) 0.0946(19) Uani 1 1 d . . . .
H90 H 0.094439 0.035934 0.027837 0.113 Uiso 1 1 calc R . . .
C77 C 0.4441(4) 0.2601(3) 0.5560(3) 0.0808(15) Uani 1 1 d . . . .
H77 H 0.394642 0.283339 0.568969 0.097 Uiso 1 1 calc R . . .
C76 C 0.5210(5) 0.2456(3) 0.6086(3) 0.0887(17) Uani 1 1 d . . . .
H76 H 0.522505 0.258480 0.656090 0.106 Uiso 1 1 calc R . . .
C69 C 0.8976(3) 0.0618(3) 0.3922(3) 0.0837(15) Uani 1 1 d . . . .
C68 C 0.8893(3) 0.0803(3) 0.4586(3) 0.0866(16) Uani 1 1 d . . . .
H68 H 0.938658 0.073653 0.497752 0.104 Uiso 1 1 calc R . . .
C95 C 0.6139(4) -0.0748(3) 0.4766(3) 0.0920(16) Uani 1 1 d . . . .
H95 H 0.605004 -0.078603 0.517583 0.110 Uiso 1 1 calc R . . .
C42 C -0.2489(4) 0.3117(3) -0.0107(3) 0.0917(16) Uani 1 1 d . . . .
H42 H -0.228498 0.349460 -0.022331 0.110 Uiso 1 1 calc R . . .
C102 C 0.1471(4) -0.1563(3) 0.2223(3) 0.0995(19) Uani 1 1 d . . . .
H102 H 0.082658 -0.184118 0.202968 0.119 Uiso 1 1 calc R . . .
C89 C 0.1877(4) -0.0267(4) 0.0619(3) 0.0981(19) Uani 1 1 d . . . .
H89 H 0.140168 -0.069031 0.036956 0.118 Uiso 1 1 calc R . . .
C79 C 0.5109(3) 0.2056(2) 0.4627(2) 0.0495(10) Uani 1 1 d . . . .
N1 N 0.1152(2) 0.48456(16) 0.30566(15) 0.0460(7) Uani 1 1 d . . . .
C98 C 0.6363(4) -0.0661(3) 0.3531(3) 0.0999(18) Uani 1 1 d . . . .
H98 H 0.645002 -0.064279 0.311454 0.120 Uiso 1 1 calc R . . .
C39 C 0.1789(4) 0.6130(3) 0.1673(3) 0.1031(19) Uani 1 1 d . . . .
H39 H 0.226075 0.609554 0.145056 0.124 Uiso 1 1 calc R . . .
C84 C 0.6777(4) -0.0268(4) 0.0663(3) 0.114(3) Uani 1 1 d . . . .
H84 H 0.718764 -0.039424 0.039327 0.137 Uiso 1 1 calc R . . .
C45 C -0.3112(6) 0.1996(4) 0.0212(4) 0.127(3) Uani 1 1 d . . . .
H45 H -0.332557 0.161196 0.031672 0.152 Uiso 1 1 calc R . . .
C38 C 0.1880(5) 0.6723(3) 0.2248(4) 0.109(2) Uani 1 1 d . . . .
H38 H 0.241849 0.709945 0.241917 0.131 Uiso 1 1 calc R . . .
C96 C 0.6966(4) -0.0927(3) 0.4615(4) 0.107(2) Uani 1 1 d . . . .
H96 H 0.746266 -0.107542 0.493684 0.128 Uiso 1 1 calc R . . .
C37 C 0.1196(5) 0.6781(3) 0.2582(3) 0.107(2) Uani 1 1 d . . . .
H37 H 0.126889 0.719329 0.297923 0.129 Uiso 1 1 calc R . . .
C30 C -0.2562(4) 0.5370(3) 0.1231(3) 0.1074(19) Uani 1 1 d . . . .
H30 H -0.245766 0.539426 0.170383 0.129 Uiso 1 1 calc R . . .
C103 C 0.2114(5) -0.1728(3) 0.1862(3) 0.107(2) Uani 1 1 d . . . .
H103 H 0.190908 -0.212078 0.142467 0.128 Uiso 1 1 calc R . . .
C86 C 0.5732(5) 0.0502(3) 0.1080(3) 0.124(2) Uani 1 1 d D . . .
H86 H 0.543161 0.090319 0.107958 0.149 Uiso 1 1 calc R . . .
C52 C 0.0273(5) 0.2300(4) 0.0223(3) 0.116(2) Uani 1 1 d . . . .
H52 H 0.001791 0.205727 0.045741 0.139 Uiso 1 1 calc R . . .
C34 C -0.2039(5) 0.5118(3) 0.0225(3) 0.112(2) Uani 1 1 d . . . .
H34 H -0.157303 0.495647 0.001321 0.135 Uiso 1 1 calc R . . .
C48 C 0.0491(5) 0.3317(3) -0.0048(3) 0.130(3) Uani 1 1 d . . . .
H48 H 0.037683 0.377760 -0.001267 0.155 Uiso 1 1 calc R . . .
C43 C -0.3502(5) 0.2742(4) -0.0479(3) 0.126(2) Uani 1 1 d . . . .
H43 H -0.397143 0.287048 -0.083453 0.151 Uiso 1 1 calc R . . .
C83 C 0.6639(4) -0.0654(4) 0.1048(3) 0.124(2) Uani 1 1 d . . . .
H83 H 0.694542 -0.105407 0.104134 0.149 Uiso 1 1 calc R . . .
C97 C 0.7092(4) -0.0899(4) 0.4020(4) 0.129(3) Uani 1 1 d . . . .
H97 H 0.766169 -0.103631 0.392596 0.155 Uiso 1 1 calc R . . .
C44 C -0.3764(6) 0.2196(5) -0.0304(5) 0.141(4) Uani 1 1 d . . . .
H44 H -0.442783 0.194217 -0.055016 0.169 Uiso 1 1 calc R . . .
C50 C 0.1144(5) 0.2311(5) -0.0566(4) 0.127(3) Uani 1 1 d . . . .
H50 H 0.151076 0.209419 -0.084577 0.152 Uiso 1 1 calc R . . .
C51 C 0.0763(6) 0.1946(4) -0.0236(3) 0.139(3) Uani 1 1 d . . . .
H51 H 0.082746 0.147033 -0.031336 0.166 Uiso 1 1 calc R . . .
C85 C 0.6329(6) 0.0290(4) 0.0665(4) 0.152(3) Uani 1 1 d . . . .
H85 H 0.641244 0.054837 0.038366 0.182 Uiso 1 1 calc R . . .
C33 C -0.2884(7) 0.5323(5) -0.0166(4) 0.163(4) Uani 1 1 d . . . .
H33 H -0.298221 0.531784 -0.063219 0.195 Uiso 1 1 calc R . . .
C32 C -0.3582(6) 0.5536(6) 0.0145(6) 0.176(4) Uani 1 1 d . . . .
H32 H -0.416777 0.566285 -0.012091 0.211 Uiso 1 1 calc R . . .
C49 C 0.0996(6) 0.2974(4) -0.0492(4) 0.168(4) Uani 1 1 d . . . .
H49 H 0.123264 0.321157 -0.073856 0.202 Uiso 1 1 calc R . . .
C31 C -0.3437(5) 0.5564(4) 0.0825(5) 0.158(3) Uani 1 1 d . . . .
H31 H -0.391740 0.571207 0.102672 0.190 Uiso 1 1 calc R . . .
C1_1 C 0.4660(4) 0.5307(3) 0.2460(4) 0.0863(16) Uani 0.58(3) 1 d D P A 1
F2_1 F 0.4522(12) 0.5684(16) 0.2049(16) 0.155(9) Uani 0.58(3) 1 d D P A 1
F1_1 F 0.5450(8) 0.5664(13) 0.3040(6) 0.136(8) Uani 0.58(3) 1 d D P A 1
F3_1 F 0.4942(14) 0.4736(6) 0.2126(16) 0.137(8) Uani 0.58(3) 1 d D P A 1
C1_2 C 0.4660(4) 0.5307(3) 0.2460(4) 0.0863(16) Uani 0.42(3) 1 d D P A 2
F2_2 F 0.4593(19) 0.4927(16) 0.1798(9) 0.127(11) Uani 0.42(3) 1 d D P A 2
F3_2 F 0.5454(11) 0.516(3) 0.289(2) 0.189(17) Uani 0.42(3) 1 d D P A 2
F1_2 F 0.491(2) 0.5962(7) 0.252(2) 0.150(14) Uani 0.42(3) 1 d . P A 2
C1_3 C -0.5657(4) 0.2810(3) 0.0925(3) 0.0858(16) Uani 0.60(3) 1 d D P B 1
F1_3 F -0.5946(9) 0.2153(7) 0.0466(11) 0.151(9) Uani 0.60(3) 1 d D P B 1
F2_3 F -0.5999(7) 0.3221(12) 0.0587(15) 0.158(10) Uani 0.60(3) 1 d D P B 1
F3_3 F -0.6178(5) 0.2838(14) 0.1356(5) 0.125(6) Uani 0.60(3) 1 d D P B 1
C1_4 C -0.5657(4) 0.2810(3) 0.0925(3) 0.0858(16) Uani 0.40(3) 1 d D P B 3
F1_4 F -0.6167(9) 0.3304(11) 0.108(2) 0.170(16) Uani 0.40(3) 1 d D P B 3
F2_4 F -0.6115(12) 0.2216(14) 0.086(2) 0.154(16) Uani 0.40(3) 1 d D P B 3
F3_4 F -0.5863(10) 0.2695(19) 0.0216(7) 0.129(8) Uani 0.40(3) 1 d D P B 3
C1_5 C -0.0371(3) 0.0896(3) 0.1697(3) 0.0702(13) Uani 0.36(4) 1 d D P C 1
F1_5 F -0.0783(18) 0.072(3) 0.2100(12) 0.149(12) Uani 0.36(4) 1 d D P C 1
F2_5 F -0.0597(18) 0.0333(17) 0.1127(15) 0.120(12) Uani 0.36(4) 1 d D P C 1
F3_5 F -0.0841(12) 0.1391(12) 0.153(3) 0.125(10) Uani 0.36(4) 1 d D P C 1
C1_6 C -0.0371(3) 0.0896(3) 0.1697(3) 0.0702(13) Uani 0.64(4) 1 d . P C 2
F4_6 F -0.0822(10) 0.1124(14) 0.1167(11) 0.142(6) Uani 0.64(4) 1 d . P C 2
F5_6 F -0.0892(10) 0.0980(9) 0.2109(7) 0.118(5) Uani 0.64(4) 1 d . P C 2
F6_6 F -0.0527(11) 0.0196(7) 0.1365(11) 0.119(5) Uani 0.64(4) 1 d . P C 2
C1_7 C 0.9866(5) 0.0286(5) 0.3819(4) 0.120(2) Uani 0.38(2) 1 d D P D 1
F1_7 F 1.0706(13) 0.065(2) 0.434(2) 0.34(3) Uani 0.38(2) 1 d D P D 1
F2_7 F 0.992(2) 0.012(2) 0.3183(12) 0.175(17) Uani 0.38(2) 1 d D P D 1
F3_7 F 0.983(2) -0.0347(12) 0.3890(17) 0.155(10) Uani 0.38(2) 1 d D P D 1
C1_8 C 0.9866(5) 0.0286(5) 0.3819(4) 0.120(2) Uani 0.62(2) 1 d D P D 2
F1_8 F 0.9589(9) -0.0287(10) 0.3228(11) 0.216(13) Uani 0.62(2) 1 d D P D 2
F2_8 F 1.0447(10) 0.0154(12) 0.4377(9) 0.164(9) Uani 0.62(2) 1 d D P D 2
F3_8 F 1.0500(9) 0.0741(7) 0.3761(10) 0.143(6) Uani 0.62(2) 1 d D P D 2

loop_
_atom_site_aniso_label
_atom_site_aniso_U_11
_atom_site_aniso_U_22
_atom_site_aniso_U_33
_atom_site_aniso_U_23
_atom_site_aniso_U_13
_atom_site_aniso_U_12
Ir2 0.04082(8) 0.04438(9) 0.03803(8) 0.01336(7) 0.01567(6) 0.00465(6)
Ir1 0.05454(9) 0.03998(9) 0.03792(8) 0.01223(7) 0.01980(7) 0.00609(7)
P3 0.0503(6) 0.0510(7) 0.0417(5) 0.0141(5) 0.0230(5) 0.0092(5)
P4 0.0529(6) 0.0475(6) 0.0515(6) 0.0222(5) 0.0242(5) 0.0105(5)
S3 0.0571(6) 0.0618(7) 0.0795(8) 0.0370(6) 0.0282(6) 0.0193(5)
P1 0.0710(7) 0.0462(7) 0.0474(6) 0.0194(5) 0.0192(5) 0.0014(5)
P2 0.0718(7) 0.0489(7) 0.0430(6) 0.0083(5) 0.0240(5) 0.0016(5)
S2 0.0768(7) 0.0531(7) 0.0800(8) 0.0308(6) 0.0334(6) 0.0050(5)
S1 0.0667(7) 0.0611(8) 0.0610(7) -0.0023(6) 0.0242(6) -0.0077(5)
S4 0.0721(8) 0.1316(12) 0.0556(7) 0.0497(8) 0.0083(6) 0.0170(8)
O3 0.0438(13) 0.0513(16) 0.0403(13) 0.0144(12) 0.0176(11) 0.0093(11)
O4 0.0506(14) 0.0444(15) 0.0463(14) 0.0183(12) 0.0210(12) 0.0081(11)
O1 0.0677(16) 0.0446(16) 0.0503(15) 0.0211(13) 0.0240(13) 0.0096(12)
N2 0.0543(19) 0.0419(19) 0.0439(17) 0.0117(15) 0.0203(15) 0.0063(14)
C27 0.060(2) 0.045(2) 0.0378(19) 0.0109(18) 0.0255(18) 0.0175(18)
N5 0.0392(16) 0.057(2) 0.0410(17) 0.0225(16) 0.0084(14) -0.0009(14)
N6 0.076(2) 0.055(2) 0.058(2) 0.0258(18) 0.0396(17) 0.0205(17)
C65 0.054(2) 0.046(2) 0.040(2) 0.0106(18) 0.0224(18) 0.0045(18)
C8 0.058(2) 0.051(3) 0.039(2) 0.0112(19) 0.0172(18) 0.0090(19)
C21 0.071(3) 0.041(2) 0.047(2) 0.0129(19) 0.029(2) 0.0074(19)
C73 0.048(2) 0.068(3) 0.040(2) 0.020(2) 0.0086(18) -0.0055(19)
N3 0.097(3) 0.050(2) 0.0504(19) 0.0153(17) 0.0320(19) 0.0009(18)
C57 0.045(2) 0.061(3) 0.059(2) 0.026(2) 0.0180(19) 0.0098(19)
C60 0.054(2) 0.050(3) 0.057(2) 0.021(2) 0.027(2) 0.0091(19)
C56 0.049(2) 0.062(3) 0.060(3) 0.021(2) 0.022(2) 0.005(2)
C22 0.069(3) 0.043(2) 0.041(2) 0.0138(19) 0.024(2) 0.0100(19)
C11 0.081(3) 0.075(3) 0.071(3) 0.011(3) 0.049(3) 0.012(3)
C26 0.062(3) 0.061(3) 0.051(2) 0.021(2) 0.025(2) 0.017(2)
C6 0.056(2) 0.048(2) 0.047(2) 0.021(2) 0.0172(19) 0.0063(18)
C78 0.087(3) 0.062(3) 0.065(3) 0.019(2) 0.044(3) 0.015(2)
C87 0.049(2) 0.061(3) 0.037(2) 0.010(2) 0.0212(17) 0.0050(19)
C71 0.046(2) 0.082(3) 0.058(3) 0.039(2) 0.0168(19) 0.014(2)
C24 0.099(4) 0.059(3) 0.051(2) 0.028(2) 0.028(3) 0.029(3)
C2 0.058(3) 0.062(3) 0.071(3) 0.020(2) 0.024(2) -0.002(2)
C1AA 0.062(2) 0.049(3) 0.051(2) 0.014(2) 0.021(2) 0.0076(19)
C55 0.048(2) 0.067(3) 0.046(2) 0.015(2) 0.0199(19) 0.013(2)
C59 0.052(2) 0.052(3) 0.051(2) 0.022(2) 0.0263(19) 0.0110(18)
C20 0.059(2) 0.045(2) 0.050(2) 0.012(2) 0.028(2) 0.0069(19)
C16 0.070(3) 0.048(3) 0.084(3) 0.012(3) 0.041(3) 0.004(2)
C53 0.048(2) 0.052(2) 0.046(2) 0.0174(19) 0.0238(18) 0.0162(18)
C63 0.059(3) 0.065(3) 0.072(3) 0.027(3) 0.017(2) -0.010(2)
C62 0.076(3) 0.059(3) 0.089(3) 0.033(3) 0.033(3) -0.004(2)
C5 0.063(2) 0.048(3) 0.051(2) 0.015(2) 0.020(2) 0.0086(19)
C74 0.061(3) 0.061(3) 0.040(2) 0.012(2) 0.015(2) -0.008(2)
C61 0.066(3) 0.061(3) 0.081(3) 0.036(3) 0.030(2) 0.010(2)
C58 0.041(2) 0.052(2) 0.045(2) 0.0179(19) 0.0198(17) 0.0105(17)
C72 0.039(2) 0.059(3) 0.057(2) 0.031(2) 0.0136(19) 0.0060(17)
C54 0.049(2) 0.066(3) 0.045(2) 0.021(2) 0.0206(18) 0.0241(19)
C10 0.091(3) 0.073(3) 0.062(3) 0.001(3) 0.041(3) 0.017(3)
C47 0.080(3) 0.071(3) 0.045(2) 0.012(2) 0.029(2) 0.010(2)
C19 0.058(3) 0.053(3) 0.069(3) 0.026(2) 0.024(2) 0.008(2)
C99 0.058(2) 0.048(3) 0.052(2) 0.023(2) 0.020(2) 0.0059(18)
C23 0.082(3) 0.046(3) 0.051(2) 0.018(2) 0.025(2) 0.012(2)
C25 0.069(3) 0.074(3) 0.056(3) 0.026(2) 0.022(2) 0.028(2)
C93 0.054(2) 0.057(3) 0.073(3) 0.032(2) 0.027(2) 0.0104(19)
C35 0.075(3) 0.048(3) 0.055(2) 0.024(2) 0.016(2) 0.001(2)
C92 0.058(3) 0.070(3) 0.045(2) 0.010(2) 0.015(2) 0.013(2)
C3 0.060(3) 0.070(3) 0.072(3) 0.034(3) 0.032(2) 0.015(2)
C17 0.059(3) 0.058(3) 0.075(3) 0.017(3) 0.032(2) 0.010(2)
C36 0.101(4) 0.063(3) 0.082(3) 0.018(3) 0.029(3) -0.001(3)
C67 0.048(2) 0.090(3) 0.063(3) 0.046(3) 0.009(2) 0.010(2)
C18 0.066(3) 0.064(3) 0.078(3) 0.030(3) 0.032(2) 0.018(2)
C100 0.058(2) 0.062(3) 0.063(3) 0.027(2) 0.021(2) 0.004(2)
C15 0.067(3) 0.041(2) 0.062(2) 0.014(2) 0.033(2) 0.0093(19)
C4 0.071(3) 0.058(3) 0.063(3) 0.021(2) 0.036(2) 0.016(2)
C12 0.068(3) 0.060(3) 0.063(3) 0.015(2) 0.035(2) 0.008(2)
C9 0.065(3) 0.066(3) 0.049(2) 0.002(2) 0.019(2) 0.006(2)
C41 0.082(3) 0.052(3) 0.050(2) 0.003(2) 0.034(2) 0.001(2)
C81 0.057(2) 0.056(3) 0.056(2) 0.008(2) 0.033(2) 0.003(2)
C101 0.062(3) 0.089(4) 0.101(4) 0.053(3) 0.032(3) 0.010(3)
C82 0.112(4) 0.115(5) 0.101(4) 0.045(4) 0.075(4) 0.054(4)
C40 0.099(4) 0.073(3) 0.080(3) 0.034(3) 0.038(3) -0.004(3)
C46 0.111(4) 0.059(3) 0.091(4) 0.007(3) 0.054(3) -0.007(3)
C29 0.076(3) 0.073(3) 0.066(3) 0.039(3) 0.009(2) 0.002(2)
N4 0.0377(16) 0.051(2) 0.0439(17) 0.0167(15) 0.0172(13) 0.0077(13)
O2 0.0823(18) 0.0489(17) 0.0378(14) 0.0087(12) 0.0245(13) 0.0097(13)
C7 0.053(2) 0.048(2) 0.043(2) 0.0112(19) 0.0134(18) 0.0012(18)
C13 0.059(2) 0.051(2) 0.0372(19) 0.0180(18) 0.0196(18) 0.0155(18)
C64 0.054(2) 0.055(3) 0.050(2) 0.019(2) 0.0157(19) -0.0023(19)
C75 0.081(3) 0.083(4) 0.046(2) 0.012(2) 0.021(2) -0.010(3)
C94 0.082(3) 0.070(3) 0.064(3) 0.028(3) 0.014(3) 0.020(2)
C88 0.073(3) 0.073(3) 0.059(3) 0.016(2) 0.017(2) -0.010(2)
C104 0.108(4) 0.061(3) 0.068(3) 0.016(3) 0.041(3) -0.009(3)
C70 0.054(3) 0.111(4) 0.089(3) 0.058(3) 0.037(2) 0.031(3)
C91 0.077(3) 0.110(4) 0.048(3) 0.020(3) 0.019(2) 0.036(3)
C90 0.056(3) 0.159(6) 0.054(3) 0.025(4) 0.017(2) 0.015(4)
C77 0.105(4) 0.064(3) 0.082(3) 0.011(3) 0.062(3) 0.008(3)
C76 0.122(5) 0.079(4) 0.054(3) 0.005(3) 0.043(3) -0.011(3)
C69 0.059(3) 0.119(4) 0.113(4) 0.079(4) 0.041(3) 0.042(3)
C68 0.047(3) 0.127(5) 0.103(4) 0.077(4) 0.014(3) 0.033(3)
C95 0.103(4) 0.083(4) 0.075(3) 0.039(3) 0.008(3) 0.006(3)
C42 0.087(4) 0.094(4) 0.070(3) 0.012(3) 0.020(3) 0.000(3)
C102 0.083(4) 0.097(5) 0.101(4) 0.045(4) 0.012(3) -0.025(3)
C89 0.073(4) 0.120(5) 0.066(3) 0.019(4) 0.005(3) -0.026(3)
C79 0.055(2) 0.044(2) 0.047(2) 0.0080(19) 0.027(2) -0.0030(18)
N1 0.0523(18) 0.0444(19) 0.0402(17) 0.0141(15) 0.0179(14) 0.0051(14)
C98 0.089(4) 0.138(5) 0.136(5) 0.099(4) 0.066(4) 0.056(3)
C39 0.100(4) 0.101(5) 0.111(5) 0.052(4) 0.035(4) -0.017(4)
C84 0.103(4) 0.131(6) 0.092(4) -0.008(4) 0.070(4) -0.015(4)
C45 0.156(7) 0.080(5) 0.128(6) -0.006(5) 0.084(5) -0.035(5)
C38 0.106(5) 0.092(5) 0.107(5) 0.048(4) 0.009(4) -0.026(4)
C96 0.065(4) 0.110(5) 0.138(6) 0.075(4) 0.003(3) 0.008(3)
C37 0.147(5) 0.053(3) 0.087(4) 0.006(3) 0.025(4) -0.017(3)
C30 0.092(4) 0.123(5) 0.126(5) 0.075(4) 0.033(4) 0.046(4)
C103 0.137(5) 0.073(4) 0.079(4) 0.011(3) 0.028(4) -0.037(4)
C86 0.208(7) 0.089(4) 0.146(5) 0.046(4) 0.144(5) 0.049(4)
C52 0.174(6) 0.126(6) 0.090(4) 0.055(4) 0.080(4) 0.072(5)
C34 0.119(5) 0.129(5) 0.080(4) 0.062(4) 0.006(3) 0.004(4)
C48 0.194(6) 0.082(4) 0.141(5) 0.007(4) 0.132(5) 0.002(4)
C43 0.084(4) 0.150(7) 0.091(4) 0.005(5) 0.008(3) 0.010(4)
C83 0.125(5) 0.155(7) 0.120(5) 0.038(5) 0.084(4) 0.077(4)
C97 0.083(4) 0.169(7) 0.213(8) 0.142(6) 0.074(5) 0.064(4)
C44 0.119(6) 0.117(7) 0.141(7) -0.022(6) 0.068(5) -0.036(5)
C50 0.105(4) 0.183(8) 0.089(4) 0.019(5) 0.060(4) 0.042(5)
C51 0.201(7) 0.163(7) 0.101(5) 0.065(5) 0.087(5) 0.123(6)
C85 0.258(9) 0.098(5) 0.185(7) 0.048(5) 0.189(7) 0.031(6)
C33 0.156(8) 0.192(9) 0.122(6) 0.109(6) -0.013(6) -0.006(7)
C32 0.110(6) 0.226(10) 0.205(11) 0.163(9) -0.003(6) 0.018(6)
C49 0.216(8) 0.115(6) 0.190(8) -0.007(6) 0.164(7) -0.019(6)
C31 0.111(6) 0.187(8) 0.232(10) 0.147(8) 0.059(6) 0.066(5)
C1_1 0.069(4) 0.099(5) 0.095(5) 0.035(4) 0.038(4) 0.002(3)
F2_1 0.133(8) 0.20(2) 0.219(17) 0.151(16) 0.101(11) 0.025(10)
F1_1 0.075(7) 0.183(16) 0.122(10) 0.019(8) 0.044(6) -0.019(8)
F3_1 0.114(13) 0.098(6) 0.215(19) 0.020(11) 0.116(14) 0.029(6)
C1_2 0.069(4) 0.099(5) 0.095(5) 0.035(4) 0.038(4) 0.002(3)
F2_2 0.095(11) 0.17(3) 0.112(9) 0.033(10) 0.062(8) -0.003(11)
F3_2 0.059(9) 0.34(4) 0.28(4) 0.25(3) 0.061(16) 0.048(17)
F1_2 0.16(2) 0.069(8) 0.28(3) 0.050(12) 0.17(2) 0.011(9)
C1_3 0.069(4) 0.087(5) 0.094(4) 0.026(4) 0.030(3) 0.003(3)
F1_3 0.084(6) 0.109(12) 0.154(11) -0.042(9) 0.012(6) -0.015(6)
F2_3 0.051(5) 0.19(2) 0.26(2) 0.167(18) 0.008(8) 0.013(7)
F3_3 0.072(4) 0.177(15) 0.129(6) 0.044(8) 0.055(4) 0.009(6)
C1_4 0.069(4) 0.087(5) 0.094(4) 0.026(4) 0.030(3) 0.003(3)
F1_4 0.075(6) 0.107(16) 0.27(3) -0.015(16) 0.076(12) 0.028(8)
F2_4 0.068(7) 0.14(2) 0.26(3) 0.13(3) 0.013(13) -0.015(11)
F3_4 0.061(6) 0.16(2) 0.138(10) 0.032(12) 0.024(5) 0.006(9)
C1_5 0.054(3) 0.076(4) 0.066(3) 0.016(3) 0.016(3) 0.008(3)
F1_5 0.049(8) 0.31(3) 0.088(15) 0.10(2) 0.002(8) -0.056(13)
F2_5 0.062(7) 0.17(3) 0.052(9) -0.029(10) 0.000(6) 0.022(11)
F3_5 0.039(6) 0.116(12) 0.17(2) 0.057(14) -0.021(9) 0.018(6)
C1_6 0.054(3) 0.076(4) 0.066(3) 0.016(3) 0.016(3) 0.008(3)
F4_6 0.091(6) 0.189(13) 0.107(8) 0.094(8) -0.038(5) -0.039(7)
F5_6 0.059(4) 0.155(8) 0.105(9) -0.012(7) 0.046(5) 0.001(4)
F6_6 0.068(4) 0.090(7) 0.126(11) 0.004(7) -0.014(7) -0.002(3)
C1_7 0.087(5) 0.174(9) 0.149(8) 0.103(7) 0.056(5) 0.064(6)
F1_7 0.060(9) 0.41(5) 0.40(6) 0.04(3) 0.01(2) 0.06(2)
F2_7 0.14(2) 0.35(5) 0.19(3) 0.21(3) 0.13(2) 0.17(3)
F3_7 0.18(2) 0.209(19) 0.19(2) 0.140(18) 0.131(18) 0.149(16)
C1_8 0.087(5) 0.174(9) 0.149(8) 0.103(7) 0.056(5) 0.064(6)
F1_8 0.119(7) 0.186(14) 0.29(3) 0.010(13) 0.081(11) 0.084(8)
F2_8 0.101(10) 0.27(2) 0.241(17) 0.207(17) 0.092(11) 0.121(11)
F3_8 0.094(8) 0.208(12) 0.218(14) 0.143(12) 0.098(9) 0.072(8)

loop_
_atom_type_symbol
_atom_type_description
_atom_type_scat_dispersion_real
_atom_type_scat_dispersion_imag
_atom_type_scat_source
C C 0.0033 0.0016 'International Tables Vol C Tables 4.2.6.8 and 6.1.1.4'
H H 0.0000 0.0000 'International Tables Vol C Tables 4.2.6.8 and 6.1.1.4'
F F 0.0171 0.0103 'International Tables Vol C Tables 4.2.6.8 and 6.1.1.4'
Ir Ir -1.4442 7.9887 'International Tables Vol C Tables 4.2.6.8 and 6.1.1.4'
N N 0.0061 0.0033 'International Tables Vol C Tables 4.2.6.8 and 6.1.1.4'
O O 0.0106 0.0060 'International Tables Vol C Tables 4.2.6.8 and 6.1.1.4'
P P 0.1023 0.0942 'International Tables Vol C Tables 4.2.6.8 and 6.1.1.4'
S S 0.1246 0.1234 'International Tables Vol C Tables 4.2.6.8 and 6.1.1.4'

loop_
_exptl_crystal_face_index_h
_exptl_crystal_face_index_k
_exptl_crystal_face_index_l
_exptl_crystal_face_perp_dist
0 2 5 0.1289
0 -2 -5 0.1289
-5 -2 3 0.3856
3 0 -5 0.3182
5 3 -1 0.3939
0 -5 3 0.0648
0 5 -3 0.0648

loop_
_geom_angle_atom_site_label_1
_geom_angle_atom_site_label_2
_geom_angle_atom_site_label_3
_geom_angle
O4 Ir2 O3 90.66(8)
N5 Ir2 O3 97.22(10)
N5 Ir2 O4 86.09(10)
N5 Ir2 N4 173.53(11)
C65 Ir2 O3 89.00(11)
C65 Ir2 O4 177.77(12)
C65 Ir2 N5 96.14(14)
C65 Ir2 N4 79.60(13)
N4 Ir2 O3 87.63(9)
N4 Ir2 O4 98.18(10)
C79 Ir2 O3 176.77(14)
C79 Ir2 O4 87.32(12)
C79 Ir2 N5 80.13(14)
C79 Ir2 C65 93.11(14)
C79 Ir2 N4 95.16(14)
O1 Ir1 O2 89.08(9)
N2 Ir1 O1 98.33(11)
N2 Ir1 O2 86.54(10)
C27 Ir1 O1 177.79(11)
C27 Ir1 N2 80.26(14)
C27 Ir1 O2 92.52(12)
C27 Ir1 C13 90.80(14)
C27 Ir1 N1 93.91(13)
C13 Ir1 O1 87.59(12)
C13 Ir1 N2 93.96(13)
C13 Ir1 O2 176.68(12)
C13 Ir1 N1 80.29(13)
N1 Ir1 O1 87.32(10)
N1 Ir1 N2 171.80(11)
N1 Ir1 O2 99.55(10)
O3 P3 N6 117.78(15)
O3 P3 C87 106.62(17)
O3 P3 C81 108.67(15)
N6 P3 C87 111.38(18)
N6 P3 C81 104.99(19)
C81 P3 C87 106.90(17)
O4 P4 N6 117.58(16)
O4 P4 C99 106.92(16)
O4 P4 C93 109.02(17)
N6 P4 C99 108.70(17)
N6 P4 C93 107.48(18)
C93 P4 C99 106.65(17)
C59 S3 C53 89.66(18)
O1 P1 N3 117.99(17)
O1 P1 C35 110.71(17)
O1 P1 C29 106.14(19)
N3 P1 C35 106.07(19)
N3 P1 C29 110.0(2)
C29 P1 C35 105.3(2)
N3 P2 C47 105.3(2)
N3 P2 C41 109.8(2)
C47 P2 C41 104.77(19)
O2 P2 N3 117.87(16)
O2 P2 C47 109.1(2)
O2 P2 C41 109.12(18)
C21 S2 C15 89.74(19)
C7 S1 C1AA 89.31(18)
C73 S4 C67 89.47(19)
P3 O3 Ir2 124.76(13)
P4 O4 Ir2 127.14(12)
P1 O1 Ir1 125.97(15)
C21 N2 Ir1 113.2(2)
C21 N2 C20 112.5(3)
C20 N2 Ir1 134.2(3)
C22 C27 Ir1 115.9(3)
C26 C27 Ir1 129.0(3)
C26 C27 C22 115.1(4)
C73 N5 Ir2 113.9(3)
C73 N5 C72 111.3(3)
C72 N5 Ir2 134.7(2)
P4 N6 P3 127.7(2)
C60 C65 Ir2 116.1(3)
C60 C65 C64 116.1(3)
C64 C65 Ir2 127.8(3)
C9 C8 C7 124.7(3)
C13 C8 C9 122.5(3)
C13 C8 C7 112.8(3)
N2 C21 S2 114.2(3)
N2 C21 C22 117.8(3)
C22 C21 S2 127.8(3)
N5 C73 S4 115.0(3)
N5 C73 C74 117.4(4)
C74 C73 S4 127.5(3)
P2 N3 P1 125.5(2)
C56 C57 C58 118.2(4)
C65 C60 C59 112.6(3)
C61 C60 C65 123.2(4)
C61 C60 C59 124.3(4)
C57 C56 C55 120.9(4)
C27 C22 C21 112.7(4)
C23 C22 C27 123.1(4)
C23 C22 C21 124.2(4)
C12 C11 C10 121.8(4)
C25 C26 C27 122.0(4)
C5 C6 C1AA 119.7(3)
C5 C6 N1 127.0(3)
N1 C6 C1AA 113.3(3)
C77 C78 C79 120.5(5)
C92 C87 P3 119.4(3)
C92 C87 C88 119.0(4)
C88 C87 P3 121.5(4)
C70 C71 C72 118.4(4)
C23 C24 C25 120.0(4)
C3 C2 C1AA 118.4(4)
C6 C1AA S1 110.8(3)
C2 C1AA S1 128.0(3)
C2 C1AA C6 121.2(4)
C56 C55 C1_5 118.4(4)
C56 C55 C1_6 118.4(4)
C54 C55 C56 121.7(4)
C54 C55 C1_5 119.9(4)
C54 C55 C1_6 119.9(4)
C60 C59 S3 127.6(3)
N4 C59 S3 115.2(3)
N4 C59 C60 117.2(3)
N2 C20 C15 112.3(4)
C19 C20 N2 127.0(3)
C19 C20 C15 120.7(4)
C17 C16 C15 118.5(4)
C58 C53 S3 110.8(3)
C54 C53 S3 128.2(3)
C54 C53 C58 120.9(4)
C62 C63 C64 121.7(4)
C63 C62 C61 120.0(4)
C4 C5 C6 118.8(4)
C75 C74 C73 124.2(4)
C75 C74 C79 123.0(4)
C79 C74 C73 112.8(3)
C62 C61 C60 118.6(4)
C57 C58 C53 120.7(3)
C57 C58 N4 126.4(4)
C53 C58 N4 112.9(3)
N5 C72 C71 125.9(3)
C67 C72 N5 113.6(3)
C67 C72 C71 120.4(4)
C55 C54 C53 117.5(4)
C9 C10 C11 118.9(4)
C52 C47 P2 120.3(4)
C48 C47 P2 121.6(4)
C48 C47 C52 117.8(5)
C20 C19 C18 118.9(4)
C100 C99 P4 121.5(3)
C100 C99 C104 118.5(4)
C104 C99 P4 119.9(3)
C24 C23 C22 119.0(4)
C24 C25 C26 120.7(4)
C94 C93 P4 119.6(3)
C94 C93 C98 117.5(4)
C98 C93 P4 122.9(4)
C36 C35 P1 120.2(3)
C36 C35 C40 118.3(4)
C40 C35 P1 121.6(3)
C87 C92 C91 120.6(4)
C2 C3 C4 121.0(4)
C2 C3 C1_1 118.7(4)
C2 C3 C1_2 118.7(4)
C4 C3 C1_1 120.2(4)
C4 C3 C1_2 120.2(4)
C16 C17 C18 120.7(4)
C16 C17 C1_3 119.2(4)
C16 C17 C1_4 119.2(4)
C18 C17 C1_3 120.0(5)
C18 C17 C1_4 120.0(5)
C35 C36 C37 120.4(5)
C72 C67 S4 110.5(3)
C72 C67 C68 120.2(4)
C68 C67 S4 129.3(3)
C19 C18 C17 121.0(4)
C99 C100 C101 121.1(4)
C20 C15 S2 111.2(3)
C16 C15 S2 128.7(3)
C16 C15 C20 120.1(4)
C5 C4 C3 120.9(4)
C11 C12 C13 121.4(4)
C10 C9 C8 119.5(4)
C46 C41 P2 121.5(4)
C42 C41 P2 119.8(4)
C42 C41 C46 118.7(5)
C82 C81 P3 121.5(4)
C82 C81 C86 117.3(4)
C86 C81 P3 121.3(4)
C102 C101 C100 119.8(5)
C81 C82 C83 121.3(6)
C35 C40 C39 121.7(5)
C41 C46 C45 120.0(6)
C30 C29 P1 121.4(4)
C30 C29 C34 118.8(5)
C34 C29 P1 119.8(5)
C59 N4 Ir2 114.3(2)
C59 N4 C58 111.4(3)
C58 N4 Ir2 134.2(3)
P2 O2 Ir1 124.08(16)
C8 C7 S1 126.7(3)
N1 C7 S1 115.3(3)
N1 C7 C8 117.9(3)
C8 C13 Ir1 115.6(3)
C8 C13 C12 115.9(3)
C12 C13 Ir1 128.3(3)
C63 C64 C65 120.4(4)
C76 C75 C74 118.9(5)
C93 C94 C95 122.9(5)
C87 C88 C89 120.1(5)
C99 C104 C103 119.9(4)
C71 C70 C69 120.7(4)
C90 C91 C92 119.0(5)
C91 C90 C89 121.8(5)
C76 C77 C78 122.1(5)
C75 C76 C77 119.5(4)
C70 C69 C1_7 118.9(5)
C70 C69 C1_8 118.9(5)
C68 C69 C70 121.8(4)
C68 C69 C1_7 119.3(5)
C68 C69 C1_8 119.3(5)
C69 C68 C67 118.5(4)
C96 C95 C94 117.6(5)
C41 C42 C43 121.1(6)
C103 C102 C101 120.1(5)
C90 C89 C88 119.4(5)
C78 C79 Ir2 128.8(3)
C78 C79 C74 116.0(4)
C74 C79 Ir2 115.1(3)
C6 N1 Ir1 135.4(2)
C7 N1 Ir1 113.3(2)
C7 N1 C6 111.3(3)
C93 C98 C97 119.8(5)
C38 C39 C40 119.2(5)
C85 C84 C83 119.8(6)
C44 C45 C46 119.3(7)
C39 C38 C37 121.2(5)
C97 C96 C95 122.1(6)
C38 C37 C36 119.3(5)
C29 C30 C31 119.9(6)
C102 C103 C104 120.5(5)
C81 C86 C85 120.4(6)
C47 C52 C51 120.9(6)
C33 C34 C29 121.3(7)
C47 C48 C49 121.4(6)
C44 C43 C42 117.8(7)
C84 C83 C82 120.1(6)
C96 C97 C98 120.1(5)
C43 C44 C45 123.1(8)
C49 C50 C51 120.5(6)
C50 C51 C52 118.8(7)
C84 C85 C86 121.2(6)
C34 C33 C32 118.6(8)
C31 C32 C33 121.4(9)
C50 C49 C48 120.3(7)
C32 C31 C30 120.0(8)
F2_1 C1_1 C3 111.3(8)
F2_1 C1_1 F3_1 105.8(10)
F1_1 C1_1 C3 114.4(7)
F1_1 C1_1 F2_1 105.2(9)
F1_1 C1_1 F3_1 105.6(10)
F3_1 C1_1 C3 113.8(8)
F2_2 C1_2 C3 113.7(10)
F3_2 C1_2 C3 112.6(9)
F3_2 C1_2 F2_2 104.6(14)
F3_2 C1_2 F1_2 106.0(12)
F1_2 C1_2 C3 115.3(9)
F1_2 C1_2 F2_2 103.6(12)
F1_3 C1_3 C17 112.2(7)
F1_3 C1_3 F3_3 102.9(8)
F2_3 C1_3 C17 114.0(6)
F2_3 C1_3 F1_3 108.9(10)
F2_3 C1_3 F3_3 105.6(9)
F3_3 C1_3 C17 112.5(6)
F1_4 C1_4 C17 116.7(8)
F1_4 C1_4 F3_4 100.8(13)
F2_4 C1_4 C17 117.1(9)
F2_4 C1_4 F1_4 109.9(10)
F2_4 C1_4 F3_4 99.7(12)
F3_4 C1_4 C17 110.0(7)
F1_5 C1_5 C55 112.0(10)
F1_5 C1_5 F3_5 104.5(13)
F2_5 C1_5 C55 115.2(11)
F2_5 C1_5 F1_5 105.1(15)
F2_5 C1_5 F3_5 110.0(13)
F3_5 C1_5 C55 109.4(9)
F4_6 C1_6 C55 115.0(6)
F4_6 C1_6 F6_6 103.9(8)
F5_6 C1_6 C55 114.4(7)
F5_6 C1_6 F4_6 108.4(11)
F5_6 C1_6 F6_6 103.4(11)
F6_6 C1_6 C55 110.6(8)
F1_7 C1_7 C69 111.1(13)
F1_7 C1_7 F2_7 112.3(15)
F1_7 C1_7 F3_7 102.5(16)
F2_7 C1_7 C69 117.4(9)
F2_7 C1_7 F3_7 101.2(14)
F3_7 C1_7 C69 110.7(10)
F1_8 C1_8 C69 112.3(8)
F1_8 C1_8 F3_8 107.2(12)
F2_8 C1_8 C69 114.5(8)
F2_8 C1_8 F1_8 110.0(11)
F2_8 C1_8 F3_8 101.6(9)
F3_8 C1_8 C69 110.4(7)

loop_
_geom_bond_atom_site_label_1
_geom_bond_atom_site_label_2
_geom_bond_distance
Ir2 O3 2.221(2)
Ir2 O4 2.218(2)
Ir2 N5 2.047(3)
Ir2 C65 1.991(4)
Ir2 N4 2.053(3)
Ir2 C79 1.982(3)
Ir1 O1 2.201(3)
Ir1 N2 2.064(3)
Ir1 C27 1.980(4)
Ir1 O2 2.259(2)
Ir1 C13 1.986(3)
Ir1 N1 2.055(3)
P3 O3 1.518(2)
P3 N6 1.583(3)
P3 C87 1.808(4)
P3 C81 1.801(4)
P4 O4 1.511(2)
P4 N6 1.580(3)
P4 C99 1.816(4)
P4 C93 1.801(4)
S3 C59 1.717(4)
S3 C53 1.729(4)
P1 O1 1.511(2)
P1 N3 1.587(3)
P1 C35 1.802(4)
P1 C29 1.793(5)
P2 N3 1.579(3)
P2 C47 1.805(4)
P2 C41 1.807(4)
P2 O2 1.516(3)
S2 C21 1.722(4)
S2 C15 1.723(4)
S1 C1AA 1.733(4)
S1 C7 1.727(3)
S4 C73 1.722(4)
S4 C67 1.728(4)
N2 C21 1.337(5)
N2 C20 1.382(4)
C27 C22 1.411(5)
C27 C26 1.395(5)
N5 C73 1.318(4)
N5 C72 1.393(4)
C65 C60 1.396(5)
C65 C64 1.415(5)
C8 C9 1.400(5)
C8 C7 1.440(5)
C8 C13 1.398(5)
C21 C22 1.436(5)
C73 C74 1.438(5)
C57 C56 1.376(5)
C57 C58 1.378(5)
C60 C59 1.446(5)
C60 C61 1.391(5)
C56 C55 1.388(5)
C22 C23 1.400(5)
C11 C10 1.383(6)
C11 C12 1.365(5)
C26 C25 1.384(5)
C6 C1AA 1.400(5)
C6 C5 1.384(5)
C6 N1 1.395(4)
C78 C77 1.388(6)
C78 C79 1.395(5)
C87 C92 1.370(5)
C87 C88 1.380(5)
C71 C72 1.397(5)
C71 C70 1.373(5)
C24 C23 1.361(5)
C24 C25 1.382(5)
C2 C1AA 1.382(5)
C2 C3 1.363(5)
C55 C54 1.370(5)
C55 C1_5 1.502(5)
C55 C1_6 1.502(5)
C59 N4 1.324(4)
C20 C19 1.371(5)
C20 C15 1.409(5)
C16 C17 1.371(6)
C16 C15 1.399(5)
C53 C58 1.395(5)
C53 C54 1.391(5)
C63 C62 1.366(6)
C63 C64 1.379(5)
C62 C61 1.379(5)
C5 C4 1.376(5)
C74 C75 1.402(5)
C74 C79 1.409(5)
C58 N4 1.403(4)
C72 C67 1.386(5)
C10 C9 1.367(5)
C47 C52 1.368(7)
C47 C48 1.343(6)
C19 C18 1.375(5)
C99 C100 1.374(5)
C99 C104 1.382(5)
C93 C94 1.370(5)
C93 C98 1.370(6)
C35 C36 1.370(6)
C35 C40 1.375(6)
C92 C91 1.393(6)
C3 C4 1.392(5)
C3 C1_1 1.495(6)
C3 C1_2 1.495(6)
C17 C18 1.400(5)
C17 C1_3 1.483(6)
C17 C1_4 1.483(6)
C36 C37 1.400(6)
C67 C68 1.398(6)
C100 C101 1.378(5)
C12 C13 1.400(5)
C41 C46 1.374(6)
C41 C42 1.373(6)
C81 C82 1.355(6)
C81 C86 1.362(5)
C101 C102 1.363(6)
C82 C83 1.393(6)
C40 C39 1.384(6)
C46 C45 1.399(8)
C29 C30 1.363(7)
C29 C34 1.388(6)
C7 N1 1.328(4)
C75 C76 1.362(6)
C94 C95 1.385(6)
C88 C89 1.384(7)
C104 C103 1.385(6)
C70 C69 1.378(6)
C91 C90 1.347(7)
C90 C89 1.360(7)
C77 C76 1.379(7)
C69 C68 1.359(6)
C69 C1_7 1.503(7)
C69 C1_8 1.503(7)
C95 C96 1.353(7)
C42 C43 1.412(7)
C102 C103 1.358(7)
C98 C97 1.408(7)
C39 C38 1.347(7)
C84 C83 1.335(8)
C84 C85 1.315(9)
C45 C44 1.348(10)
C38 C37 1.365(7)
C96 C97 1.329(7)
C30 C31 1.398(8)
C86 C85 1.394(7)
C52 C51 1.401(7)
C34 C33 1.369(9)
C48 C49 1.389(8)
C43 C44 1.336(9)
C50 C51 1.358(9)
C50 C49 1.324(10)
C33 C32 1.373(11)
C32 C31 1.341(10)
C1_1 F2_1 1.292(11)
C1_1 F1_1 1.291(9)
C1_1 F3_1 1.292(10)
C1_2 F2_2 1.307(12)
C1_2 F3_2 1.293(11)
C1_2 F1_2 1.298(11)
C1_3 F1_3 1.295(10)
C1_3 F2_3 1.265(9)
C1_3 F3_3 1.333(8)
C1_4 F1_4 1.278(11)
C1_4 F2_4 1.274(11)
C1_4 F3_4 1.342(12)
C1_5 F1_5 1.292(12)
C1_5 F2_5 1.273(13)
C1_5 F3_5 1.300(13)
C1_6 F4_6 1.308(11)
C1_6 F5_6 1.289(11)
C1_6 F6_6 1.317(14)
C1_7 F1_7 1.283(13)
C1_7 F2_7 1.286(13)
C1_7 F3_7 1.327(13)
C1_8 F1_8 1.302(11)
C1_8 F2_8 1.294(11)
C1_8 F3_8 1.313(10)

loop_
_exptl_oxdiff_crystal_face_indexfrac_h
_exptl_oxdiff_crystal_face_indexfrac_k
_exptl_oxdiff_crystal_face_indexfrac_l
_exptl_oxdiff_crystal_face_x
_exptl_oxdiff_crystal_face_y
_exptl_oxdiff_crystal_face_z
0.0184 2.0061 4.9908 0.0502 0.2261 -0.0290
-0.0184 -2.0061 -4.9908 -0.0502 -0.2261 0.0290
-5.0050 -1.9787 3.0172 -0.0142 -0.0682 -0.2539
2.9915 -0.0165 -5.0047 -0.0209 -0.1024 0.1714
5.0130 2.9816 -1.0216 0.0409 0.1622 0.2434
-0.0079 -5.0100 3.0159 -0.1745 0.0231 -0.0520
0.0079 5.0100 -3.0159 0.1745 -0.0231 0.0520
